data_2227908
loop_
_publ_author_name
'Rofouei, Mohammad Kazem'
'Fereyduni, Ehsan'
'Attar Gharamaleki, Jafar'
'Bruno, Giuseppe'
'Amiri Rudbari, Hadi'

_publ_section_title
;
 Bis[1-(2-ethoxyphenyl)-3-(4-nitrophenyl)triazenido]mercury(II)
;
_journal_coeditor_code PV2312
_journal_issue 9
_journal_name_full 'Acta Crystallographica Section E'
_journal_page_first m1082
_journal_paper_doi 10.1107/S1600536810031326
_journal_volume 66
_journal_year 2010
_chemical_formula_iupac '[Hg (C14 H13 N4 O3)2]'
_chemical_formula_moiety 'C28 H26 Hg N8 O6'
_chemical_formula_sum 'C28 H26 Hg N8 O6'
_chemical_formula_weight 771.1
_chemical_name_systematic
;
Bis[1-(2-ethoxyphenyl)-3-(4-nitrophenyl)triazenido]mercury(II)
;
_space_group_IT_number 41
_symmetry_cell_setting orthorhombic
_symmetry_space_group_name_Hall 'A 2 -2ab'
_symmetry_space_group_name_H-M 'A b a 2'
_atom_sites_solution_hydrogens geom
_atom_sites_solution_primary direct
_atom_sites_solution_secondary difmap
_audit_creation_method SHELXL-97
_cell_angle_alpha 90.00
_cell_angle_beta 90.00
_cell_angle_gamma 90.00
_cell_formula_units_Z 4
_cell_length_a 15.4637(3)
_cell_length_b 18.6594(4)
_cell_length_c 9.8008(2)
_cell_measurement_reflns_used 9751
_cell_measurement_temperature 296(2)
_cell_measurement_theta_max 27.79
_cell_measurement_theta_min 2.63
_cell_volume 2827.96(10)
_computing_cell_refinement 'SAINT-Plus (Bruker, 2001)'
_computing_data_collection 'APEX2 (Bruker, 2005)'
_computing_data_reduction 'SAINT-Plus (Bruker, 2001)'
_computing_molecular_graphics 'SHELXTL (Sheldrick, 2008)'
_computing_publication_material 'SHELXTL (Sheldrick, 2008)'
_computing_structure_refinement 'SHELXL97 (Sheldrick, 2008)'
_computing_structure_solution 'SHELXS97 (Sheldrick, 2008)'
_diffrn_ambient_temperature 296(2)
_diffrn_measured_fraction_theta_full 0.998
_diffrn_measured_fraction_theta_max 0.998
_diffrn_measurement_device_type 'Bruker APEXII CCD'
_diffrn_measurement_method '\f and \w scans'
_diffrn_radiation_monochromator graphite
_diffrn_radiation_source 'fine-focus sealed tube'
_diffrn_radiation_type MoK\a
_diffrn_radiation_wavelength 0.71073
_diffrn_reflns_av_R_equivalents 0.1221
_diffrn_reflns_av_sigmaI/netI 0.0309
_diffrn_reflns_limit_h_max 20
_diffrn_reflns_limit_h_min -20
_diffrn_reflns_limit_k_max 24
_diffrn_reflns_limit_k_min -24
_diffrn_reflns_limit_l_max 12
_diffrn_reflns_limit_l_min -12
_diffrn_reflns_number 51881
_diffrn_reflns_theta_full 27.86
_diffrn_reflns_theta_max 27.86
_diffrn_reflns_theta_min 2.55
_diffrn_standards_number 0
_exptl_absorpt_coefficient_mu 5.501
_exptl_absorpt_correction_T_max 0.2804
_exptl_absorpt_correction_T_min 0.1291
_exptl_absorpt_correction_type integration
_exptl_absorpt_process_details '(SADABS; Bruker, 2005)'
_exptl_crystal_colour red
_exptl_crystal_density_diffrn 1.811
_exptl_crystal_density_meas 1.8
_exptl_crystal_density_method 'not measured'
_exptl_crystal_description irregular
_exptl_crystal_F_000 1512
_exptl_crystal_size_max 0.50
_exptl_crystal_size_mid 0.45
_exptl_crystal_size_min 0.20
_refine_diff_density_max 2.279
_refine_diff_density_min -2.518
_refine_ls_abs_structure_details 'Flack (1983), 1575 Friedel pairs'
_refine_ls_abs_structure_Flack -0.08(2)
_refine_ls_extinction_coef 0.00070(17)
_refine_ls_extinction_expression Fc^*^=kFc[1+0.001xFc^2^\l^3^/sin(2\q)]^-1/4^
_refine_ls_extinction_method 'SHELXL97 (Sheldrick, 2008)'
_refine_ls_goodness_of_fit_ref 1.148
_refine_ls_hydrogen_treatment constr
_refine_ls_matrix_type full
_refine_ls_number_parameters 196
_refine_ls_number_reflns 3358
_refine_ls_number_restraints 1
_refine_ls_restrained_S_all 1.148
_refine_ls_R_factor_all 0.0465
_refine_ls_R_factor_gt 0.0380
_refine_ls_shift/su_max 0.000
_refine_ls_shift/su_mean 0.000
_refine_ls_structure_factor_coef Fsqd
_refine_ls_weighting_details 'calc w=1/[\s^2^(Fo^2^)+(0.0655P)^2^+3.2492P] where P=(Fo^2^+2Fc^2^)/3'
_refine_ls_weighting_scheme calc
_refine_ls_wR_factor_gt 0.0983
_refine_ls_wR_factor_ref 0.1100
_reflns_number_gt 2629
_reflns_number_total 3358
_reflns_threshold_expression I>2\s(I)
_cod_data_source_file pv2312.cif
_cod_data_source_block I
_cod_original_sg_symbol_Hall 'A 2 -2ac'
_cod_database_code 2227908
_cod_database_fobs_code 2227908

loop_
_symmetry_equiv_pos_as_xyz
'x, y, z'
'-x, -y, z'
'-x+1/2, y+1/2, z'
'x+1/2, -y+1/2, z'
'x, y+1/2, z+1/2'
'-x, -y+1/2, z+1/2'
'-x+1/2, y+1, z+1/2'
'x+1/2, -y+1, z+1/2'

loop_
_atom_site_type_symbol
_atom_site_label
_atom_site_fract_x
_atom_site_fract_y
_atom_site_fract_z
_atom_site_U_iso_or_equiv
_atom_site_adp_type
_atom_site_calc_flag
_atom_site_refinement_flags
_atom_site_occupancy
_atom_site_disorder_assembly
_atom_site_disorder_group
Hg Hg1 1.0000 1.0000 0.7679(3) 0.03974(13) Uani d S 1 . .
C C7 1.1773(4) 0.9517(3) 0.5961(6) 0.0546(14) Uani d . 1 . .
C C2 0.9670(4) 0.8059(3) 1.0850(7) 0.0545(14) Uani d . 1 . .
H H2 1.0236 0.8178 1.0624 0.065 Uiso calc R 1 . .
O O1 0.7000(3) 0.7116(3) 1.2795(6) 0.0925(17) Uani d . 1 . .
O O3 1.0915(3) 0.9353(2) 0.5744(5) 0.0615(11) Uani d . 1 . .
N N1 0.9199(3) 0.8912(2) 0.9162(5) 0.0554(11) Uani d . 1 . .
C C3 0.9533(5) 0.7573(3) 1.1860(7) 0.0627(16) Uani d . 1 . .
H H3 0.9999 0.7371 1.2319 0.075 Uiso calc R 1 . .
C C14 0.9689(8) 0.8927(5) 0.4560(11) 0.080(3) Uani d . 1 . .
H H14A 0.9497 0.8639 0.3806 0.120 Uiso calc R 1 . .
H H14B 0.9488 0.9410 0.4444 0.120 Uiso calc R 1 . .
H H14C 0.9462 0.8734 0.5394 0.120 Uiso calc R 1 . .
C C8 1.2429(5) 0.9181(3) 0.5204(8) 0.0659(15) Uani d . 1 . .
H H8 1.2297 0.8841 0.4543 0.079 Uiso calc R 1 . .
N N3 0.8716(3) 0.9660(2) 0.7669(6) 0.0492(9) Uani d . 1 . .
N N2 0.8539(3) 0.9140(3) 0.8513(5) 0.0536(11) Uani d . 1 . .
C C1 0.8989(3) 0.8390(3) 1.0133(6) 0.0505(12) Uani d . 1 . .
C C4 0.8678(5) 0.7375(3) 1.2210(7) 0.0586(15) Uani d . 1 . .
H H4 0.8568 0.7048 1.2905 0.070 Uiso calc R 1 . .
C C5 0.8026(5) 0.7683(4) 1.1489(8) 0.0528(16) Uani d . 1 . .
N N4 0.7125(5) 0.7478(4) 1.1825(7) 0.0661(18) Uani d . 1 . .
O O2 0.6572(3) 0.7650(4) 1.1014(9) 0.116(3) Uani d . 1 . .
C C6 0.8148(3) 0.8168(3) 1.0484(7) 0.0526(13) Uani d . 1 . .
H H6 0.7675 0.8357 1.0022 0.063 Uiso calc R 1 . .
C C13 1.0658(5) 0.8922(4) 0.4614(8) 0.0605(18) Uani d . 1 . .
H H13A 1.0869 0.8436 0.4728 0.073 Uiso calc R 1 . .
H H13B 1.0895 0.9115 0.3774 0.073 Uiso calc R 1 . .
C C9 1.3285(5) 0.9371(4) 0.5470(9) 0.080(2) Uani d . 1 . .
H H9 1.3728 0.9154 0.4979 0.096 Uiso calc R 1 . .
C C12 1.1960(5) 1.0019(2) 0.6943(9) 0.0420(15) Uani d . 1 . .
C C11 1.2818(5) 1.0216(5) 0.7181(9) 0.0652(17) Uani d . 1 . .
H H11 1.2950 1.0569 0.7818 0.078 Uiso calc R 1 . .
C C10 1.3485(7) 0.9873(5) 0.6443(13) 0.075(3) Uani d . 1 . .
H H10 1.4060 0.9988 0.6616 0.090 Uiso calc R 1 . .

loop_
_atom_site_aniso_label
_atom_site_aniso_U_11
_atom_site_aniso_U_22
_atom_site_aniso_U_33
_atom_site_aniso_U_12
_atom_site_aniso_U_13
_atom_site_aniso_U_23
Hg1 0.03350(17) 0.04451(17) 0.04121(18) -0.00398(7) 0.000 0.000
C7 0.047(3) 0.053(3) 0.064(4) -0.002(2) 0.000(3) 0.013(3)
C2 0.033(3) 0.063(3) 0.068(4) -0.002(2) -0.001(3) -0.005(3)
O1 0.080(3) 0.101(4) 0.097(4) -0.019(3) 0.029(3) 0.012(3)
O3 0.045(2) 0.068(2) 0.071(3) -0.0021(18) 0.0040(18) -0.016(2)
N1 0.047(2) 0.059(3) 0.061(3) -0.006(2) 0.009(2) 0.000(3)
C3 0.052(4) 0.069(4) 0.067(4) 0.003(3) 0.000(3) -0.001(3)
C14 0.081(6) 0.073(5) 0.086(6) -0.008(5) -0.014(6) -0.029(4)
C8 0.061(4) 0.065(3) 0.071(3) 0.008(3) 0.009(3) 0.017(4)
N3 0.037(2) 0.053(2) 0.058(3) -0.0038(17) 0.002(2) -0.006(3)
N2 0.048(3) 0.057(3) 0.056(3) -0.008(2) 0.008(2) -0.004(2)
C1 0.042(3) 0.053(3) 0.057(3) -0.010(2) 0.007(2) -0.009(3)
C4 0.061(4) 0.058(3) 0.057(4) -0.009(3) 0.005(3) -0.002(3)
C5 0.042(3) 0.054(3) 0.062(4) -0.004(2) 0.013(3) -0.012(3)
N4 0.047(4) 0.070(4) 0.081(5) -0.011(2) 0.020(3) 0.012(3)
O2 0.040(3) 0.148(5) 0.159(6) -0.005(3) 0.012(4) 0.066(5)
C6 0.035(2) 0.056(3) 0.067(4) -0.006(2) 0.007(2) -0.004(3)
C13 0.075(5) 0.044(3) 0.062(4) -0.001(3) 0.009(4) -0.009(3)
C9 0.061(4) 0.082(5) 0.096(6) 0.020(4) 0.023(4) 0.036(5)
C12 0.039(4) 0.046(3) 0.041(4) -0.0032(18) 0.000(3) 0.0117(19)
C11 0.043(4) 0.081(4) 0.071(5) -0.008(4) 0.000(3) 0.012(4)
C10 0.040(4) 0.103(6) 0.082(7) -0.005(4) 0.002(4) 0.032(5)

loop_
_atom_type_symbol
_atom_type_description
_atom_type_scat_dispersion_real
_atom_type_scat_dispersion_imag
_atom_type_scat_source
C C 0.0033 0.0016 'International Tables Vol C Tables 4.2.6.8 and 6.1.1.4'
H H 0.0000 0.0000 'International Tables Vol C Tables 4.2.6.8 and 6.1.1.4'
N N 0.0061 0.0033 'International Tables Vol C Tables 4.2.6.8 and 6.1.1.4'
O O 0.0106 0.0060 'International Tables Vol C Tables 4.2.6.8 and 6.1.1.4'
Hg Hg -2.3894 9.2266 'International Tables Vol C Tables 4.2.6.8 and 6.1.1.4'

loop_
_geom_angle_atom_site_label_1
_geom_angle_atom_site_label_2
_geom_angle_atom_site_label_3
_geom_angle_site_symmetry_1
_geom_angle_site_symmetry_3
_geom_angle
_geom_angle_publ_flag
N3 Hg1 N3 2_775 . 179.4(4) ?
N3 Hg1 O3 2_775 . 68.12(18) ?
N3 Hg1 O3 . . 111.46(18) ?
N3 Hg1 O3 2_775 2_775 111.46(18) ?
N3 Hg1 O3 . 2_775 68.12(18) ?
O3 Hg1 O3 . 2_775 88.9(2) ?
C12 C7 O3 . . 117.6(6) ?
C12 C7 C8 . . 121.5(6) ?
O3 C7 C8 . . 121.0(6) ?
C3 C2 C1 . . 122.6(6) ?
C3 C2 H2 . . 118.7 ?
C1 C2 H2 . . 118.7 ?
C7 O3 C13 . . 120.9(5) ?
C7 O3 Hg1 . . 107.5(4) ?
C13 O3 Hg1 . . 131.5(4) ?
N2 N1 C1 . . 112.7(4) ?
C2 C3 C4 . . 119.8(6) ?
C2 C3 H3 . . 120.1 ?
C4 C3 H3 . . 120.1 ?
C13 C14 H14A . . 109.5 ?
C13 C14 H14B . . 109.5 ?
H14A C14 H14B . . 109.5 ?
C13 C14 H14C . . 109.5 ?
H14A C14 H14C . . 109.5 ?
H14B C14 H14C . . 109.5 ?
C9 C8 C7 . . 118.2(7) ?
C9 C8 H8 . . 120.9 ?
C7 C8 H8 . . 120.9 ?
N2 N3 C12 . 2_775 118.9(5) ?
N2 N3 Hg1 . . 115.1(4) ?
C12 N3 Hg1 2_775 . 125.8(4) ?
N1 N2 N3 . . 113.4(4) ?
N1 C1 C6 . . 125.8(5) ?
N1 C1 C2 . . 118.1(5) ?
C6 C1 C2 . . 116.1(6) ?
C5 C4 C3 . . 117.2(6) ?
C5 C4 H4 . . 121.4 ?
C3 C4 H4 . . 121.4 ?
C6 C5 C4 . . 123.9(6) ?
C6 C5 N4 . . 117.8(7) ?
C4 C5 N4 . . 118.2(7) ?
O1 N4 O2 . . 124.3(7) ?
O1 N4 C5 . . 118.7(7) ?
O2 N4 C5 . . 116.8(6) ?
C5 C6 C1 . . 120.3(6) ?
C5 C6 H6 . . 119.8 ?
C1 C6 H6 . . 119.8 ?
O3 C13 C14 . . 107.6(5) ?
O3 C13 H13A . . 110.2 ?
C14 C13 H13A . . 110.2 ?
O3 C13 H13B . . 110.2 ?
C14 C13 H13B . . 110.2 ?
H13A C13 H13B . . 108.5 ?
C10 C9 C8 . . 121.2(8) ?
C10 C9 H9 . . 119.4 ?
C8 C9 H9 . . 119.4 ?
C7 C12 C11 . . 119.8(8) ?
C7 C12 N3 . 2_775 119.3(6) ?
C11 C12 N3 . 2_775 120.9(7) ?
C12 C11 C10 . . 119.2(9) ?
C12 C11 H11 . . 120.4 ?
C10 C11 H11 . . 120.4 ?
C9 C10 C11 . . 120.1(9) ?
C9 C10 H10 . . 120.0 ?
C11 C10 H10 . . 120.0 ?

loop_
_geom_bond_atom_site_label_1
_geom_bond_atom_site_label_2
_geom_bond_site_symmetry_2
_geom_bond_distance
_geom_bond_publ_flag
Hg1 N3 2_775 2.084(4) ?
Hg1 N3 . 2.084(4) ?
Hg1 O3 . 2.656(5) ?
Hg1 O3 2_775 2.656(5) ?
C7 C12 . 1.374(9) ?
C7 O3 . 1.378(7) ?
C7 C8 . 1.406(9) ?
C2 C3 . 1.359(9) ?
C2 C1 . 1.409(8) ?
C2 H2 . 0.9300 ?
O1 N4 . 1.182(9) ?
O3 C13 . 1.425(8) ?
N1 N2 . 1.275(6) ?
N1 C1 . 1.400(7) ?
C3 C4 . 1.414(9) ?
C3 H3 . 0.9300 ?
C14 C13 . 1.500(13) ?
C14 H14A . 0.9600 ?
C14 H14B . 0.9600 ?
C14 H14C . 0.9600 ?
C8 C9 . 1.394(11) ?
C8 H8 . 0.9300 ?
N3 N2 . 1.304(6) ?
N3 C12 2_775 1.400(9) ?
C1 C6 . 1.407(6) ?
C4 C5 . 1.359(11) ?
C4 H4 . 0.9300 ?
C5 C6 . 1.351(10) ?
C5 N4 . 1.481(10) ?
N4 O2 . 1.211(10) ?
C6 H6 . 0.9300 ?
C13 H13A . 0.9700 ?
C13 H13B . 0.9700 ?
C9 C10 . 1.372(14) ?
C9 H9 . 0.9300 ?
C12 C11 . 1.396(11) ?
C12 N3 2_775 1.400(9) ?
C11 C10 . 1.412(15) ?
C11 H11 . 0.9300 ?
C10 H10 . 0.9300 ?

loop_
_geom_hbond_atom_site_label_D
_geom_hbond_atom_site_label_H
_geom_hbond_atom_site_label_A
_geom_hbond_site_symmetry_A
_geom_hbond_distance_DH
_geom_hbond_distance_HA
_geom_hbond_distance_DA
_geom_hbond_angle_DHA
_geom_hbond_publ_flag
C8 H8 O1 4_564 0.93 2.52 3.446(9) 177 yes
C13 H13A Cg1 6_765 0.97 2.86 3.764(8) 155 yes

loop_
_geom_torsion_atom_site_label_1
_geom_torsion_atom_site_label_2
_geom_torsion_atom_site_label_3
_geom_torsion_atom_site_label_4
_geom_torsion_site_symmetry_1
_geom_torsion_site_symmetry_2
_geom_torsion_site_symmetry_3
_geom_torsion_site_symmetry_4
_geom_torsion
_geom_torsion_publ_flag
C12 C7 O3 C13 . . . . 170.6(6) ?
C8 C7 O3 C13 . . . . -9.5(8) ?
C12 C7 O3 Hg1 . . . . -8.0(6) ?
C8 C7 O3 Hg1 . . . . 172.0(4) ?
N3 Hg1 O3 C7 2_775 . . . 10.0(3) ?
N3 Hg1 O3 C7 . . . . -170.4(3) ?
O3 Hg1 O3 C7 2_775 . . . 123.7(4) ?
N3 Hg1 O3 C13 2_775 . . . -168.4(6) ?
N3 Hg1 O3 C13 . . . . 11.3(6) ?
O3 Hg1 O3 C13 2_775 . . . -54.6(5) ?
C1 C2 C3 C4 . . . . 0.9(9) ?
C12 C7 C8 C9 . . . . -0.2(9) ?
O3 C7 C8 C9 . . . . 179.8(5) ?
O3 Hg1 N3 N2 . . . . 94.9(4) ?
O3 Hg1 N3 N2 2_775 . . . 174.5(4) ?
O3 Hg1 N3 C12 . . . 2_775 -91.2(5) ?
O3 Hg1 N3 C12 2_775 . . 2_775 -11.6(5) ?
C1 N1 N2 N3 . . . . 175.7(4) ?
C12 N3 N2 N1 2_775 . . . -177.0(5) ?
Hg1 N3 N2 N1 . . . . -2.6(6) ?
N2 N1 C1 C6 . . . . -5.5(7) ?
N2 N1 C1 C2 . . . . 175.6(5) ?
C3 C2 C1 N1 . . . . 176.6(5) ?
C3 C2 C1 C6 . . . . -2.4(9) ?
C2 C3 C4 C5 . . . . 0.8(10) ?
C3 C4 C5 C6 . . . . -1.0(11) ?
C3 C4 C5 N4 . . . . 179.2(6) ?
C6 C5 N4 O1 . . . . -171.7(7) ?
C4 C5 N4 O1 . . . . 8.0(10) ?
C6 C5 N4 O2 . . . . 13.8(11) ?
C4 C5 N4 O2 . . . . -166.5(7) ?
C4 C5 C6 C1 . . . . -0.5(10) ?
N4 C5 C6 C1 . . . . 179.2(6) ?
N1 C1 C6 C5 . . . . -176.8(6) ?
C2 C1 C6 C5 . . . . 2.2(8) ?
C7 O3 C13 C14 . . . . -172.6(6) ?
Hg1 O3 C13 C14 . . . . 5.6(8) ?
C7 C8 C9 C10 . . . . -0.1(10) ?
O3 C7 C12 C11 . . . . -178.5(6) ?
C8 C7 C12 C11 . . . . 1.5(9) ?
O3 C7 C12 N3 . . . 2_775 -0.1(8) ?
C8 C7 C12 N3 . . . 2_775 179.9(6) ?
C7 C12 C11 C10 . . . . -2.5(11) ?
N3 C12 C11 C10 2_775 . . . 179.1(7) ?
C8 C9 C10 C11 . . . . -1.0(12) ?
C12 C11 C10 C9 . . . . 2.3(13) ?
